data_1551730
loop_
_publ_author_name
'GHOLIZADEH, Mostafa'
'HOJATI, Seyyedeh Fatemeh'
'POURAYOUBI, Mehrdad'
'MALEKI, Behrooz'
'KIA, Mehdi'
'NOTASH, Behrouz'

_publ_section_title
;
 Synthesis and Crystal Structure of Bis pyridinium 1,2-Ethane periodate
;
_journal_name_full 'X-ray Structure Analysis Online'
_journal_page_first 47
_journal_paper_doi 10.2116/xraystruct.27.47
_journal_volume 27
_journal_year 2011
_chemical_formula_moiety 'C12 H14 N2, 2(I O4)'
_chemical_formula_sum 'C12 H14 I2 N2 O8'
_chemical_formula_weight 568.05
_space_group_IT_number 2
_space_group_name_Hall '-P 1'
_space_group_name_H-M_alt 'P -1'
_symmetry_cell_setting triclinic
_symmetry_space_group_name_Hall '-P 1'
_symmetry_space_group_name_H-M 'P -1'
_atom_sites_solution_hydrogens geom
_atom_sites_solution_primary direct
_atom_sites_solution_secondary difmap
_audit_creation_method SHELXL-97
_cell_angle_alpha 100.02(3)
_cell_angle_beta 94.59(3)
_cell_angle_gamma 100.02(3)
_cell_formula_units_Z 1
_cell_length_a 6.2405(12)
_cell_length_b 7.2635(15)
_cell_length_c 10.100(2)
_cell_measurement_reflns_used 2346
_cell_measurement_temperature 298(2)
_cell_measurement_theta_max 29.16
_cell_measurement_theta_min 2.90
_cell_volume 441.07(17)
_computing_cell_refinement 'X-Area (Stoe & Cie GmbH, 2005)'
_computing_data_collection 'X-Area (Stoe & Cie GmbH, 2005)'
_computing_data_reduction 'X-Area (Stoe & Cie GmbH, 2005)'
_computing_molecular_graphics 'ORTEP-3 for Windows (Farrugia, 1997)'
_computing_publication_material 'WinGX (Farrugia, 1999)'
_computing_structure_refinement 'SHELXL-97 (Sheldrick, 2008)'
_computing_structure_solution 'SHELXS-97 (Sheldrick, 2008)'
_diffrn_ambient_temperature 298(2)
_diffrn_detector_area_resol_mean '0.15 mm'
_diffrn_measured_fraction_theta_full 0.989
_diffrn_measured_fraction_theta_max 0.989
_diffrn_measurement_device_type 'STOE IPDS II'
_diffrn_measurement_method 'rotation method'
_diffrn_radiation_monochromator graphite
_diffrn_radiation_source 'fine-focus sealed tube'
_diffrn_radiation_type MoK\a
_diffrn_radiation_wavelength 0.71073
_diffrn_reflns_av_R_equivalents 0.1388
_diffrn_reflns_av_sigmaI/netI 0.1028
_diffrn_reflns_limit_h_max 8
_diffrn_reflns_limit_h_min -8
_diffrn_reflns_limit_k_max 9
_diffrn_reflns_limit_k_min -9
_diffrn_reflns_limit_l_max 12
_diffrn_reflns_limit_l_min -13
_diffrn_reflns_number 4906
_diffrn_reflns_theta_full 29.16
_diffrn_reflns_theta_max 29.16
_diffrn_reflns_theta_min 2.90
_exptl_absorpt_coefficient_mu 3.606
_exptl_absorpt_correction_T_max 0.583
_exptl_absorpt_correction_T_min 0.282
_exptl_absorpt_correction_type numerical
_exptl_absorpt_process_details 'shape of crystal determined optically'
_exptl_crystal_colour colorless
_exptl_crystal_density_diffrn 2.139
_exptl_crystal_density_method 'not measured'
_exptl_crystal_description plate
_exptl_crystal_F_000 270
_exptl_crystal_size_max 0.38
_exptl_crystal_size_mid 0.3
_exptl_crystal_size_min 0.15
_refine_diff_density_max 2.481
_refine_diff_density_min -3.852
_refine_diff_density_rms 0.613
_refine_ls_extinction_coef 0.061(16)
_refine_ls_extinction_expression Fc^*^=kFc[1+0.001xFc^2^\l^3^/sin(2\q)]^-1/4^
_refine_ls_extinction_method SHELXL
_refine_ls_goodness_of_fit_ref 1.164
_refine_ls_hydrogen_treatment constr
_refine_ls_matrix_type full
_refine_ls_number_parameters 110
_refine_ls_number_reflns 2346
_refine_ls_number_restraints 0
_refine_ls_restrained_S_all 1.164
_refine_ls_R_factor_all 0.0772
_refine_ls_R_factor_gt 0.0581
_refine_ls_shift/su_max 0.000
_refine_ls_shift/su_mean 0.000
_refine_ls_structure_factor_coef Fsqd
_refine_ls_weighting_details 'calc w=1/[\s^2^(Fo^2^)+(0.1795P)^2^+0.0000P] where P=(Fo^2^+2Fc^2^)/3'
_refine_ls_weighting_scheme calc
_refine_ls_wR_factor_gt 0.1732
_refine_ls_wR_factor_ref 0.2452
_reflns_number_gt 1929
_reflns_number_total 2346
_reflns_threshold_expression >2sigma(I)
_cod_data_source_file 27_47_1.cif
_cod_data_source_block khc93b
_cod_database_code 1551730

loop_
_symmetry_equiv_pos_as_xyz
'x, y, z'
'-x, -y, -z'

loop_
_atom_site_label
_atom_site_type_symbol
_atom_site_fract_x
_atom_site_fract_y
_atom_site_fract_z
_atom_site_U_iso_or_equiv
_atom_site_adp_type
_atom_site_occupancy
_atom_site_symmetry_multiplicity
_atom_site_calc_flag
_atom_site_refinement_flags
O4 O 0.0793(17) 0.232(3) 0.1328(10) 0.121(7) Uani 1 1 d .
O2 O 0.0968(18) 0.5530(14) 0.3500(12) 0.079(3) Uani 1 1 d .
O1 O -0.3030(12) 0.2826(16) 0.2643(10) 0.065(2) Uani 1 1 d .
O3 O 0.0626(15) 0.1653(13) 0.3996(8) 0.059(2) Uani 1 1 d .
I1 I -0.01418(7) 0.31276(7) 0.28911(4) 0.0375(4) Uani 1 1 d .
N1 N 0.4864(9) 0.8462(9) 0.3292(6) 0.0295(11) Uani 1 1 d .
C5 C 0.6606(15) 0.7726(15) 0.2928(9) 0.0430(18) Uani 1 1 d .
H5 H 0.7601 0.7493 0.3586 0.052 Uiso 1 1 calc R
C2 C 0.3661(16) 0.8332(14) 0.0982(9) 0.0450(18) Uani 1 1 d .
H2 H 0.2654 0.8540 0.0321 0.054 Uiso 1 1 calc R
C3 C 0.5481(19) 0.7552(14) 0.0620(9) 0.047(2) Uani 1 1 d .
H3 H 0.5674 0.7206 -0.0287 0.056 Uiso 1 1 calc R
C1 C 0.3383(13) 0.8783(12) 0.2319(8) 0.0382(16) Uani 1 1 d .
H1 H 0.2186 0.9309 0.2571 0.046 Uiso 1 1 calc R
C4 C 0.6926(15) 0.7313(15) 0.1582(9) 0.0448(19) Uani 1 1 d .
H4 H 0.8175 0.6860 0.1344 0.054 Uiso 1 1 calc R
C6 C 0.4490(14) 0.8933(12) 0.4713(8) 0.0372(16) Uani 1 1 d .
H6A H 0.5156 0.8130 0.5229 0.045 Uiso 1 1 calc R
H6B H 0.2930 0.8707 0.4788 0.045 Uiso 1 1 calc R

loop_
_atom_site_aniso_label
_atom_site_aniso_U_11
_atom_site_aniso_U_22
_atom_site_aniso_U_33
_atom_site_aniso_U_23
_atom_site_aniso_U_13
_atom_site_aniso_U_12
O4 0.065(6) 0.24(2) 0.039(4) -0.019(7) 0.016(4) 0.005(8)
O2 0.089(6) 0.048(5) 0.098(8) 0.037(5) -0.006(6) -0.006(4)
O1 0.045(3) 0.090(6) 0.060(5) 0.026(4) -0.001(3) 0.007(4)
O3 0.080(5) 0.062(5) 0.049(4) 0.025(3) 0.002(4) 0.037(4)
I1 0.0380(4) 0.0399(5) 0.0325(4) 0.0060(2) 0.0034(2) 0.0031(2)
N1 0.032(3) 0.028(3) 0.025(3) 0.003(2) 0.002(2) -0.001(2)
C5 0.045(4) 0.054(5) 0.029(4) 0.004(3) 0.001(3) 0.012(3)
C2 0.053(4) 0.050(5) 0.031(4) 0.009(3) -0.005(3) 0.011(4)
C3 0.073(6) 0.040(4) 0.027(4) 0.005(3) 0.008(4) 0.012(4)
C1 0.039(4) 0.041(4) 0.033(4) 0.005(3) -0.003(3) 0.007(3)
C4 0.048(4) 0.057(5) 0.031(4) 0.006(3) 0.009(3) 0.017(4)
C6 0.045(4) 0.037(4) 0.023(3) 0.001(3) 0.004(3) -0.005(3)

loop_
_atom_type_symbol
_atom_type_description
_atom_type_scat_dispersion_real
_atom_type_scat_dispersion_imag
_atom_type_scat_source
C C 0.0033 0.0016 'International Tables Vol C Tables 4.2.6.8 and 6.1.1.4'
H H 0.0000 0.0000 'International Tables Vol C Tables 4.2.6.8 and 6.1.1.4'
N N 0.0061 0.0033 'International Tables Vol C Tables 4.2.6.8 and 6.1.1.4'
O O 0.0106 0.0060 'International Tables Vol C Tables 4.2.6.8 and 6.1.1.4'
I I -0.4742 1.8119 'International Tables Vol C Tables 4.2.6.8 and 6.1.1.4'

loop_
_geom_angle_atom_site_label_1
_geom_angle_atom_site_label_2
_geom_angle_atom_site_label_3
_geom_angle
_geom_angle_site_symmetry_1
_geom_angle_site_symmetry_3
O2 I1 O4 110.8(7) . .
O2 I1 O1 109.1(5) . .
O4 I1 O1 108.5(5) . .
O2 I1 O3 112.4(5) . .
O4 I1 O3 106.2(7) . .
O1 I1 O3 109.8(4) . .
C5 N1 C1 119.8(7) . .
C5 N1 C6 121.5(7) . .
C1 N1 C6 118.7(7) . .
N1 C5 C4 120.2(8) . .
N1 C5 H5 119.9 . .
C4 C5 H5 119.9 . .
C1 C2 C3 119.2(8) . .
C1 C2 H2 120.4 . .
C3 C2 H2 120.4 . .
C4 C3 C2 119.4(8) . .
C4 C3 H3 120.3 . .
C2 C3 H3 120.3 . .
C2 C1 N1 120.2(8) . .
C2 C1 H1 119.9 . .
N1 C1 H1 119.9 . .
C3 C4 C5 121.1(9) . .
C3 C4 H4 119.5 . .
C5 C4 H4 119.5 . .
N1 C6 C6 109.4(8) . 2_676
N1 C6 H6A 109.8 . .
C6 C6 H6A 109.8 2_676 .
N1 C6 H6B 109.8 . .
C6 C6 H6B 109.8 2_676 .
H6A C6 H6B 108.2 . .

loop_
_geom_bond_atom_site_label_1
_geom_bond_atom_site_label_2
_geom_bond_distance
_geom_bond_site_symmetry_2
O4 I1 1.767(10) .
O2 I1 1.744(10) .
O1 I1 1.769(8) .
O3 I1 1.770(7) .
N1 C5 1.342(11) .
N1 C1 1.372(10) .
N1 C6 1.463(9) .
C5 C4 1.378(12) .
C5 H5 0.9300 .
C2 C1 1.365(12) .
C2 C3 1.401(14) .
C2 H2 0.9300 .
C3 C4 1.327(14) .
C3 H3 0.9300 .
C1 H1 0.9300 .
C4 H4 0.9300 .
C6 C6 1.558(15) 2_676
C6 H6A 0.9700 .
C6 H6B 0.9700 .

loop_
_geom_torsion_atom_site_label_1
_geom_torsion_atom_site_label_2
_geom_torsion_atom_site_label_3
_geom_torsion_atom_site_label_4
_geom_torsion
_geom_torsion_site_symmetry_4
C1 N1 C5 C4 0.8(13) .
C6 N1 C5 C4 -179.4(8) .
C1 C2 C3 C4 -1.7(15) .
C3 C2 C1 N1 -0.5(13) .
C5 N1 C1 C2 0.9(12) .
C6 N1 C1 C2 -179.0(7) .
C2 C3 C4 C5 3.4(16) .
N1 C5 C4 C3 -3.0(16) .
C5 N1 C6 C6 93.4(11) 2_676
C1 N1 C6 C6 -86.7(11) 2_676
